data_4338716
loop_
_publ_author_name
Neeru,
'Yadav, Dolly'
'Tiwari, Geeta'
'Singh, Jai Deo'
'Butcher, Raymond J.'

_publ_section_title
;
 Responsive Nature of 1,2,4,5-Tetrakis(2-pyridylthiomethyl)benzene Toward
 Group 12 Metal Nitrates: Activity of Coordinated Nitrate in Metal
 Complexes.
;
_journal_issue 12
_journal_name_full 'Inorganic chemistry'
_journal_page_first 5887
_journal_page_last 5889
_journal_paper_doi 10.1021/ic500746e
_journal_volume 53
_journal_year 2014
_chemical_formula_moiety 'C30 H26 Hg2 N8 O12 S4'
_chemical_formula_sum 'C30 H26 Hg2 N8 O12 S4'
_chemical_formula_weight 1220.01
_chemical_name_systematic
; 
 ? 
;
_space_group_IT_number 60
_symmetry_cell_setting orthorhombic
_symmetry_space_group_name_Hall '-P 2n 2ab'
_symmetry_space_group_name_H-M 'P b c n'
_atom_sites_solution_hydrogens geom
_atom_sites_solution_primary direct
_atom_sites_solution_secondary difmap
_audit_creation_method SHELXL-97
_cell_angle_alpha 90.00
_cell_angle_beta 90.00
_cell_angle_gamma 90.00
_cell_formula_units_Z 4
_cell_length_a 23.8663(9)
_cell_length_b 8.9741(6)
_cell_length_c 16.8848(7)
_cell_measurement_reflns_used 5271
_cell_measurement_temperature 295(2)
_cell_measurement_theta_max 77.5778
_cell_measurement_theta_min 4.5344
_cell_volume 3616.4(3)
_computing_cell_refinement
;
CrysAlisPro, Oxford Diffraction Ltd.,
Version 1.171.33.55 (release 05-01-2010 CrysAlis171 .NET)
(compiled Jan  5 2010,16:28:46)
;
_computing_data_collection
;
CrysAlisPro, Oxford Diffraction Ltd.,
Version 1.171.33.55 (release 05-01-2010 CrysAlis171 .NET)
(compiled Jan  5 2010,16:28:46)
;
_computing_data_reduction
;
CrysAlisPro, Oxford Diffraction Ltd.,
Version 1.171.33.55 (release 05-01-2010 CrysAlis171 .NET)
(compiled Jan  5 2010,16:28:46)
;
_computing_molecular_graphics 'SHELXLTL (Sheldrick, 2008)'
_computing_publication_material SHELXLTL
_computing_structure_refinement 'SHELXL-97 (Sheldrick, 2008)'
_computing_structure_solution 'SHELXS-97 (Sheldrick, 2008)'
_diffrn_ambient_temperature 295(2)
_diffrn_detector_area_resol_mean 10.5081
_diffrn_measured_fraction_theta_full 0.986
_diffrn_measured_fraction_theta_max 0.968
_diffrn_measurement_device_type 'Xcalibur, Ruby, Gemini'
_diffrn_measurement_method '\w scans'
_diffrn_radiation_monochromator graphite
_diffrn_radiation_source 'Enhance (Cu) X-ray Source'
_diffrn_radiation_type CuK\a
_diffrn_radiation_wavelength 1.54178
_diffrn_reflns_av_R_equivalents 0.0873
_diffrn_reflns_av_sigmaI/netI 0.0658
_diffrn_reflns_limit_h_max 30
_diffrn_reflns_limit_h_min -27
_diffrn_reflns_limit_k_max 11
_diffrn_reflns_limit_k_min -11
_diffrn_reflns_limit_l_max 14
_diffrn_reflns_limit_l_min -21
_diffrn_reflns_number 10127
_diffrn_reflns_theta_full 67.50
_diffrn_reflns_theta_max 77.76
_diffrn_reflns_theta_min 5.24
_exptl_absorpt_coefficient_mu 17.833
_exptl_absorpt_correction_T_max 0.226
_exptl_absorpt_correction_T_min 0.038
_exptl_absorpt_correction_type analytical
_exptl_absorpt_process_details
;
CrysAlisPro, Oxford Diffraction Ltd.,
Version 1.171.33.55 (release 05-01-2010 CrysAlis171 .NET)
(compiled Jan  5 2010,16:28:46)
Analytical numeric absorption correction using a multifaceted crystal
            model based on expressions derived by R.C. Clark & J.S. Reid.
(Clark, R. C. & Reid, J. S. (1995). Acta Cryst. A51, 887-897)
;
_exptl_crystal_colour colorless
_exptl_crystal_density_diffrn 2.241
_exptl_crystal_density_method 'not measured'
_exptl_crystal_description block
_exptl_crystal_F_000 2328
_exptl_crystal_size_max 0.2881
_exptl_crystal_size_mid 0.2271
_exptl_crystal_size_min 0.1554
_refine_diff_density_max 2.952
_refine_diff_density_min -5.947
_refine_diff_density_rms 0.444
_refine_ls_extinction_method none
_refine_ls_goodness_of_fit_ref 1.642
_refine_ls_hydrogen_treatment constr
_refine_ls_matrix_type full
_refine_ls_number_parameters 253
_refine_ls_number_reflns 3749
_refine_ls_number_restraints 0
_refine_ls_restrained_S_all 1.642
_refine_ls_R_factor_all 0.1213
_refine_ls_R_factor_gt 0.1029
_refine_ls_shift/su_max 0.000
_refine_ls_shift/su_mean 0.000
_refine_ls_structure_factor_coef Fsqd
_refine_ls_weighting_details 'calc w=1/[\s^2^(Fo^2^)+(0.1000P)^2^] where P=(Fo^2^+2Fc^2^)/3'
_refine_ls_weighting_scheme calc
_refine_ls_wR_factor_gt 0.2353
_refine_ls_wR_factor_ref 0.2458
_reflns_number_gt 2765
_reflns_number_total 3749
_reflns_threshold_expression I>2\s(I)
_cod_data_source_file ic500746e_si_002.cif
_cod_data_source_block Mercury_complex
_cod_depositor_comments 'Adding full bibliography for 4338711--4338716.cif.'
_cod_database_code 4338716

loop_
_symmetry_equiv_pos_as_xyz
'x, y, z'
'-x+1/2, -y+1/2, z+1/2'
'x+1/2, -y+1/2, -z'
'-x, y, -z+1/2'
'-x, -y, -z'
'x-1/2, y-1/2, -z-1/2'
'-x-1/2, y-1/2, z'
'x, -y, z-1/2'

loop_
_atom_site_label
_atom_site_type_symbol
_atom_site_fract_x
_atom_site_fract_y
_atom_site_fract_z
_atom_site_U_iso_or_equiv
_atom_site_adp_type
_atom_site_occupancy
_atom_site_symmetry_multiplicity
_atom_site_calc_flag
_atom_site_refinement_flags
Hg Hg 0.33531(2) 0.37146(5) 0.68709(3) 0.0462(3) Uani 1 1 d .
S1A S 0.40643(10) 0.6071(3) 0.60148(18) 0.0394(6) Uani 1 1 d .
S1B S 0.35084(13) 0.6270(3) 0.81344(19) 0.0454(7) Uani 1 1 d .
O11 O 0.3879(7) 0.1479(14) 0.6281(7) 0.080(4) Uani 1 1 d .
O12 O 0.4158(9) 0.0579(15) 0.5167(9) 0.124(8) Uani 1 1 d .
O13 O 0.3958(7) 0.2869(12) 0.5268(8) 0.088(4) Uani 1 1 d .
O21 O 0.2705(6) 0.1614(13) 0.6911(9) 0.073(3) Uani 1 1 d .
O22 O 0.3123(6) 0.1189(13) 0.8000(10) 0.078(4) Uani 1 1 d .
O23 O 0.2641(5) -0.0549(9) 0.7478(9) 0.069(3) Uani 1 1 d .
N1 N 0.3999(5) 0.1659(12) 0.5559(7) 0.050(2) Uani 1 1 d .
N2 N 0.2817(4) 0.0770(11) 0.7488(10) 0.054(3) Uani 1 1 d .
N1A N 0.3048(5) 0.4912(11) 0.5832(6) 0.043(2) Uani 1 1 d .
N1B N 0.3942(4) 0.3642(10) 0.7859(6) 0.040(2) Uani 1 1 d .
C1 C 0.5049(5) 0.8076(11) 0.6675(7) 0.037(2) Uani 1 1 d .
H1A H 0.5087 0.8147 0.6129 0.044 Uiso 1 1 calc R
C2 C 0.4507(4) 0.8023(11) 0.7008(7) 0.036(2) Uani 1 1 d .
C3 C 0.4461(5) 0.8025(11) 0.7845(7) 0.037(2) Uani 1 1 d .
C1A C 0.4018(5) 0.7935(11) 0.6475(8) 0.043(2) Uani 1 1 d .
H1AA H 0.4034 0.8711 0.6076 0.051 Uiso 1 1 calc R
H1AB H 0.3672 0.8039 0.6772 0.051 Uiso 1 1 calc R
C2A C 0.3409(5) 0.5942(12) 0.5525(6) 0.0326(19) Uani 1 1 d .
C3A C 0.3285(5) 0.6726(13) 0.4843(9) 0.044(3) Uani 1 1 d .
H3AA H 0.3535 0.7401 0.4620 0.053 Uiso 1 1 calc R
C4A C 0.2763(5) 0.6441(16) 0.4512(9) 0.052(3) Uani 1 1 d .
H4AA H 0.2663 0.6958 0.4056 0.062 Uiso 1 1 calc R
C5A C 0.2386(7) 0.5437(16) 0.4821(10) 0.062(4) Uani 1 1 d .
H5AA H 0.2034 0.5280 0.4599 0.075 Uiso 1 1 calc R
C6A C 0.2570(7) 0.4669(16) 0.5492(9) 0.056(3) Uani 1 1 d .
H6AA H 0.2337 0.3944 0.5706 0.067 Uiso 1 1 calc R
C1B C 0.3906(5) 0.7980(13) 0.8268(7) 0.040(2) Uani 1 1 d .
H1BA H 0.3679 0.8809 0.8084 0.048 Uiso 1 1 calc R
H1BB H 0.3971 0.8123 0.8830 0.048 Uiso 1 1 calc R
C2B C 0.3986(5) 0.4847(13) 0.8317(7) 0.038(2) Uani 1 1 d .
C3B C 0.4386(5) 0.4873(14) 0.8915(9) 0.048(3) Uani 1 1 d .
H3BA H 0.4426 0.5720 0.9227 0.058 Uiso 1 1 calc R
C4B C 0.4730(5) 0.3640(15) 0.9050(9) 0.053(3) Uani 1 1 d .
H4BA H 0.4998 0.3655 0.9450 0.064 Uiso 1 1 calc R
C5B C 0.4663(6) 0.2383(15) 0.8571(9) 0.053(3) Uani 1 1 d .
H5BA H 0.4878 0.1533 0.8649 0.063 Uiso 1 1 calc R
C6B C 0.4263(5) 0.2444(16) 0.7974(8) 0.047(3) Uani 1 1 d .
H6BA H 0.4217 0.1624 0.7644 0.057 Uiso 1 1 calc R

loop_
_atom_site_aniso_label
_atom_site_aniso_U_11
_atom_site_aniso_U_22
_atom_site_aniso_U_33
_atom_site_aniso_U_23
_atom_site_aniso_U_13
_atom_site_aniso_U_12
Hg 0.0513(4) 0.0333(4) 0.0539(4) 0.0046(2) -0.00927(18) -0.00537(19)
S1A 0.0331(11) 0.0295(11) 0.0556(14) -0.0034(12) -0.0048(9) 0.0006(9)
S1B 0.0345(13) 0.0401(17) 0.0616(17) -0.0021(14) -0.0021(10) 0.0029(11)
O11 0.118(11) 0.067(7) 0.053(6) 0.010(6) 0.014(6) 0.025(7)
O12 0.24(2) 0.061(8) 0.073(8) 0.013(7) 0.058(11) 0.063(11)
O13 0.145(13) 0.040(5) 0.079(8) 0.021(6) 0.015(8) 0.016(7)
O21 0.073(7) 0.039(5) 0.107(10) 0.005(6) -0.003(6) 0.000(5)
O22 0.062(7) 0.061(7) 0.110(10) -0.009(7) -0.011(7) -0.021(6)
O23 0.066(6) 0.026(4) 0.114(9) 0.014(6) -0.021(6) -0.015(4)
N1 0.059(6) 0.037(5) 0.053(6) -0.002(5) 0.001(5) 0.003(5)
N2 0.031(4) 0.029(5) 0.103(9) -0.009(6) 0.003(5) -0.003(4)
N1A 0.047(5) 0.039(5) 0.043(5) 0.000(4) -0.007(4) -0.006(4)
N1B 0.041(5) 0.033(5) 0.047(5) 0.010(4) -0.009(4) -0.009(4)
C1 0.037(5) 0.023(4) 0.050(5) 0.002(5) -0.005(4) -0.002(4)
C2 0.034(5) 0.020(4) 0.054(6) 0.009(5) 0.001(4) 0.003(4)
C3 0.044(5) 0.022(4) 0.045(5) -0.009(5) -0.007(4) 0.003(4)
C1A 0.045(5) 0.020(4) 0.063(7) -0.001(5) -0.013(5) 0.004(4)
C2A 0.048(5) 0.020(4) 0.030(4) 0.006(4) -0.002(4) -0.001(4)
C3A 0.049(6) 0.022(5) 0.060(7) -0.012(6) -0.001(5) 0.006(4)
C4A 0.044(6) 0.053(7) 0.059(7) -0.001(6) -0.014(5) 0.007(5)
C5A 0.069(9) 0.050(7) 0.068(9) -0.003(8) -0.032(7) -0.004(7)
C6A 0.063(8) 0.045(6) 0.061(8) 0.014(7) -0.008(6) -0.013(6)
C1B 0.046(6) 0.029(5) 0.046(5) -0.003(5) -0.005(4) 0.007(4)
C2B 0.035(5) 0.036(5) 0.044(5) -0.003(5) 0.000(4) -0.002(4)
C3B 0.044(6) 0.037(6) 0.063(7) -0.005(6) -0.006(5) 0.003(5)
C4B 0.036(6) 0.055(8) 0.068(8) 0.005(7) -0.006(5) 0.001(5)
C5B 0.054(7) 0.038(6) 0.066(7) 0.000(6) -0.008(6) 0.010(5)
C6B 0.040(6) 0.047(7) 0.055(6) 0.010(6) -0.003(5) -0.001(5)

loop_
_atom_type_symbol
_atom_type_description
_atom_type_scat_dispersion_real
_atom_type_scat_dispersion_imag
_atom_type_scat_source
C C 0.0181 0.0091 'International Tables Vol C Tables 4.2.6.8 and 6.1.1.4'
H H 0.0000 0.0000 'International Tables Vol C Tables 4.2.6.8 and 6.1.1.4'
N N 0.0311 0.0180 'International Tables Vol C Tables 4.2.6.8 and 6.1.1.4'
O O 0.0492 0.0322 'International Tables Vol C Tables 4.2.6.8 and 6.1.1.4'
S S 0.3331 0.5567 'International Tables Vol C Tables 4.2.6.8 and 6.1.1.4'
Hg Hg -4.2923 7.6849 'International Tables Vol C Tables 4.2.6.8 and 6.1.1.4'

loop_
_geom_angle_atom_site_label_1
_geom_angle_atom_site_label_2
_geom_angle_atom_site_label_3
_geom_angle
_geom_angle_site_symmetry_1
_geom_angle_site_symmetry_3
N1B Hg N1A 147.5(3) . .
N1B Hg O21 111.3(4) . .
N1A Hg O21 101.1(4) . .
N1B Hg O11 87.6(4) . .
N1A Hg O11 103.6(4) . .
O21 Hg O11 73.6(5) . .
C2A S1A C1A 101.7(5) . .
C2B S1B C1B 104.8(5) . .
N1 O11 Hg 112.7(9) . .
N2 O21 Hg 110.5(9) . .
O13 N1 O12 121.2(14) . .
O13 N1 O11 119.7(13) . .
O12 N1 O11 119.1(13) . .
O22 N2 O23 120.7(15) . .
O22 N2 O21 120.1(12) . .
O23 N2 O21 118.9(14) . .
C6A N1A C2A 120.1(11) . .
C6A N1A Hg 124.5(9) . .
C2A N1A Hg 115.4(8) . .
C6B N1B C2B 121.5(11) . .
C6B N1B Hg 120.3(9) . .
C2B N1B Hg 118.1(8) . .
C2 C1 C3 121.7(11) . 4_656
C2 C1 H1A 119.1 . .
C3 C1 H1A 119.1 4_656 .
C1 C2 C3 117.9(10) . .
C1 C2 C1A 119.0(11) . .
C3 C2 C1A 123.1(10) . .
C2 C3 C1 120.2(11) . 4_656
C2 C3 C1B 122.7(10) . .
C1 C3 C1B 117.0(11) 4_656 .
C2 C1A S1A 104.9(7) . .
C2 C1A H1AA 110.8 . .
S1A C1A H1AA 110.8 . .
C2 C1A H1AB 110.8 . .
S1A C1A H1AB 110.8 . .
H1AA C1A H1AB 108.8 . .
N1A C2A C3A 121.7(10) . .
N1A C2A S1A 115.1(8) . .
C3A C2A S1A 123.0(9) . .
C2A C3A C4A 115.8(12) . .
C2A C3A H3AA 122.1 . .
C4A C3A H3AA 122.1 . .
C5A C4A C3A 123.7(13) . .
C5A C4A H4AA 118.2 . .
C3A C4A H4AA 118.2 . .
C4A C5A C6A 115.1(13) . .
C4A C5A H5AA 122.4 . .
C6A C5A H5AA 122.4 . .
N1A C6A C5A 123.6(13) . .
N1A C6A H6AA 118.2 . .
C5A C6A H6AA 118.2 . .
C3 C1B S1B 115.0(8) . .
C3 C1B H1BA 108.5 . .
S1B C1B H1BA 108.5 . .
C3 C1B H1BB 108.5 . .
S1B C1B H1BB 108.5 . .
H1BA C1B H1BB 107.5 . .
N1B C2B C3B 119.3(11) . .
N1B C2B S1B 116.1(9) . .
C3B C2B S1B 124.5(9) . .
C2B C3B C4B 120.6(12) . .
C2B C3B H3BA 119.7 . .
C4B C3B H3BA 119.7 . .
C3B C4B C5B 118.5(13) . .
C3B C4B H4BA 120.7 . .
C5B C4B H4BA 120.7 . .
C6B C5B C4B 117.8(12) . .
C6B C5B H5BA 121.1 . .
C4B C5B H5BA 121.1 . .
N1B C6B C5B 122.1(13) . .
N1B C6B H6BA 118.9 . .
C5B C6B H6BA 118.9 . .

loop_
_geom_bond_atom_site_label_1
_geom_bond_atom_site_label_2
_geom_bond_distance
_geom_bond_site_symmetry_2
Hg N1B 2.182(10) .
Hg N1A 2.182(10) .
Hg O21 2.440(13) .
Hg O11 2.568(12) .
S1A C2A 1.772(11) .
S1A C1A 1.848(11) .
S1B C2B 1.740(12) .
S1B C1B 1.818(12) .
O11 N1 1.262(17) .
O12 N1 1.233(17) .
O13 N1 1.196(15) .
O21 N2 1.262(19) .
O22 N2 1.193(19) .
O23 N2 1.257(13) .
N1A C6A 1.296(18) .
N1A C2A 1.365(14) .
N1B C6B 1.334(16) .
N1B C2B 1.334(16) .
C1 C2 1.411(15) .
C1 C3 1.422(14) 4_656
C1 H1A 0.9300 .
C2 C3 1.418(16) .
C2 C1A 1.475(15) .
C3 C1 1.422(14) 4_656
C3 C1B 1.506(16) .
C1A H1AA 0.9700 .
C1A H1AB 0.9700 .
C2A C3A 1.382(18) .
C3A C4A 1.389(17) .
C3A H3AA 0.9300 .
C4A C5A 1.38(2) .
C4A H4AA 0.9300 .
C5A C6A 1.40(2) .
C5A H5AA 0.9300 .
C6A H6AA 0.9300 .
C1B H1BA 0.9700 .
C1B H1BB 0.9700 .
C2B C3B 1.389(17) .
C3B C4B 1.396(17) .
C3B H3BA 0.9300 .
C4B C5B 1.40(2) .
C4B H4BA 0.9300 .
C5B C6B 1.389(18) .
C5B H5BA 0.9300 .
C6B H6BA 0.9300 .

loop_
_geom_hbond_atom_site_label_D
_geom_hbond_atom_site_label_H
_geom_hbond_atom_site_label_A
_geom_hbond_distance_DH
_geom_hbond_distance_HA
_geom_hbond_distance_DA
_geom_hbond_angle_DHA
_geom_hbond_site_symmetry_A
C1A H1AA O11 0.97 2.53 3.214(15) 127.1 1_565
C1A H1AA O12 0.97 2.29 3.259(18) 174.6 1_565
C1B H1BA O22 0.97 2.52 3.463(18) 164.1 1_565
C1B H1BB O12 0.97 2.58 3.510(19) 160.7 8_566
C1B H1BB O13 0.97 2.59 3.464(18) 150.5 8_566
C3B H3BA O13 0.93 2.44 3.220(18) 142.0 8_566

loop_
_geom_torsion_atom_site_label_1
_geom_torsion_atom_site_label_2
_geom_torsion_atom_site_label_3
_geom_torsion_atom_site_label_4
_geom_torsion
_geom_torsion_site_symmetry_1
_geom_torsion_site_symmetry_4
N1B Hg O11 N1 -131.6(12) . .
N1A Hg O11 N1 17.6(13) . .
O21 Hg O11 N1 115.3(13) . .
N1B Hg O21 N2 -1.9(11) . .
N1A Hg O21 N2 179.9(10) . .
O11 Hg O21 N2 78.8(10) . .
Hg O11 N1 O13 13(2) . .
Hg O11 N1 O12 -166.8(15) . .
Hg O21 N2 O22 14.1(17) . .
Hg O21 N2 O23 -160.1(10) . .
N1B Hg N1A C6A -162.9(11) . .
O21 Hg N1A C6A 14.0(13) . .
O11 Hg N1A C6A 89.5(13) . .
N1B Hg N1A C2A 19.4(13) . .
O21 Hg N1A C2A -163.8(8) . .
O11 Hg N1A C2A -88.2(9) . .
N1A Hg N1B C6B -127.1(10) . .
O21 Hg N1B C6B 56.3(10) . .
O11 Hg N1B C6B -15.1(10) . .
N1A Hg N1B C2B 50.2(13) . .
O21 Hg N1B C2B -126.5(9) . .
O11 Hg N1B C2B 162.2(9) . .
C3 C1 C2 C3 4.5(13) 4_656 .
C3 C1 C2 C1A -174.2(9) 4_656 .
C1 C2 C3 C1 -0.2(13) . 4_656
C1A C2 C3 C1 178.5(9) . 4_656
C1 C2 C3 C1B 179.6(9) . .
C1A C2 C3 C1B -1.7(15) . .
C1 C2 C1A S1A 68.0(11) . .
C3 C2 C1A S1A -110.6(11) . .
C2A S1A C1A C2 170.6(8) . .
C6A N1A C2A C3A -1.4(19) . .
Hg N1A C2A C3A 176.4(9) . .
C6A N1A C2A S1A -176.2(11) . .
Hg N1A C2A S1A 1.7(11) . .
C1A S1A C2A N1A -111.8(9) . .
C1A S1A C2A C3A 73.5(11) . .
N1A C2A C3A C4A 2.5(17) . .
S1A C2A C3A C4A 176.8(9) . .
C2A C3A C4A C5A -1(2) . .
C3A C4A C5A C6A -2(2) . .
C2A N1A C6A C5A -2(2) . .
Hg N1A C6A C5A -179.2(12) . .
C4A C5A C6A N1A 3(3) . .
C2 C3 C1B S1B 65.8(12) . .
C1 C3 C1B S1B -114.5(9) 4_656 .
C2B S1B C1B C3 48.4(10) . .
C6B N1B C2B C3B 1.8(18) . .
Hg N1B C2B C3B -175.3(9) . .
C6B N1B C2B S1B -176.0(10) . .
Hg N1B C2B S1B 6.9(12) . .
C1B S1B C2B N1B -142.1(9) . .
C1B S1B C2B C3B 40.2(13) . .
N1B C2B C3B C4B -2(2) . .
S1B C2B C3B C4B 176.0(11) . .
C2B C3B C4B C5B 0(2) . .
C3B C4B C5B C6B 1(2) . .
C2B N1B C6B C5B -0.4(19) . .
Hg N1B C6B C5B 176.7(10) . .
C4B C5B C6B N1B -1(2) . .
